data_2201712
loop_
_publ_author_name
'Hu, Mao-Lin'
'Ye, Ming-De'
'Ng, Seik Weng'

_publ_section_title
;
 Hexaaquanickel(II) dinitrate bis(hexamethylenetetramine) tetrahydrate
;
_journal_issue 9
_journal_name_full 'Acta Crystallographica Section E'
_journal_page_first m486
_journal_page_last m487
_journal_paper_doi 10.1107/S1600536802014071
_journal_volume 58
_journal_year 2002
_chemical_formula_iupac '[Ni (H2 O)6] (NO 3)2, 2C6 H12 N4, 4H2 O'
_chemical_formula_moiety 'H12 Ni O6 2+, 2N O3 1-, 2C6 H12 N4, 4H2 O'
_chemical_formula_sum 'C12 H44 N10 Ni O16'
_chemical_formula_weight 643.28
_chemical_name_systematic
;
Hexaaquanickel dinitrate bis(hexamethylenetetramine) tetrahydrate
;
_space_group_IT_number 2
_symmetry_cell_setting triclinic
_symmetry_space_group_name_Hall '-P 1'
_symmetry_space_group_name_H-M 'P -1'
_atom_sites_solution_hydrogens geom
_atom_sites_solution_primary direct
_atom_sites_solution_secondary difmap
_audit_creation_method SHELXL-97
_cell_angle_alpha 87.761(3)
_cell_angle_beta 75.719(2)
_cell_angle_gamma 61.275(2)
_cell_formula_units_Z 1
_cell_length_a 9.087(2)
_cell_length_b 9.343(2)
_cell_length_c 9.682(2)
_cell_measurement_reflns_used 1562
_cell_measurement_temperature 298(2)
_cell_measurement_theta_max 27.9
_cell_measurement_theta_min 2.2
_cell_volume 695.5(3)
_computing_cell_refinement 'SAINT (Siemens, 1997)'
_computing_data_collection 'SMART (Siemens, 1997)'
_computing_data_reduction SAINT
_computing_molecular_graphics 'ORTEPII (Johnson, 1976)'
_computing_publication_material SHELXL97
_computing_structure_refinement 'SHELXL97 (Sheldrick, 1997)'
_computing_structure_solution 'SHELXS97 (Sheldrick, 1997)'
_diffrn_ambient_temperature 298(2)
_diffrn_measured_fraction_theta_full 0.93
_diffrn_measured_fraction_theta_max 0.93
_diffrn_measurement_device_type 'Siemens CCD area-detectorr'
_diffrn_measurement_method \w
_diffrn_radiation_monochromator graphite
_diffrn_radiation_source 'fine-focus sealed tube'
_diffrn_radiation_type MoK\a
_diffrn_radiation_wavelength 0.71073
_diffrn_reflns_av_R_equivalents 0.023
_diffrn_reflns_av_sigmaI/netI 0.068
_diffrn_reflns_limit_h_max 11
_diffrn_reflns_limit_h_min -11
_diffrn_reflns_limit_k_max 11
_diffrn_reflns_limit_k_min -9
_diffrn_reflns_limit_l_max 12
_diffrn_reflns_limit_l_min -12
_diffrn_reflns_number 4434
_diffrn_reflns_theta_full 27.9
_diffrn_reflns_theta_max 27.9
_diffrn_reflns_theta_min 2.2
_diffrn_standards_decay_% 0
_diffrn_standards_interval_count 0
_diffrn_standards_interval_time 0
_diffrn_standards_number 0
_exptl_absorpt_coefficient_mu 0.78
_exptl_absorpt_correction_T_max 0.828
_exptl_absorpt_correction_T_min 0.734
_exptl_absorpt_correction_type multi-scan
_exptl_absorpt_process_details '(SADABS; Sheldrick, 1996)'
_exptl_crystal_colour Blue
_exptl_crystal_density_diffrn 1.536
_exptl_crystal_density_method 'not measured'
_exptl_crystal_description Block
_exptl_crystal_F_000 342
_exptl_crystal_size_max 0.42
_exptl_crystal_size_mid 0.32
_exptl_crystal_size_min 0.25
_refine_diff_density_max 0.55
_refine_diff_density_min -0.45
_refine_ls_extinction_method none
_refine_ls_goodness_of_fit_ref 0.88
_refine_ls_hydrogen_treatment mixed
_refine_ls_matrix_type full
_refine_ls_number_parameters 208
_refine_ls_number_reflns 3095
_refine_ls_number_restraints 15
_refine_ls_restrained_S_all 0.88
_refine_ls_R_factor_all 0.062
_refine_ls_R_factor_gt 0.043
_refine_ls_shift/su_max <0.001
_refine_ls_shift/su_mean <0.001
_refine_ls_structure_factor_coef Fsqd
_refine_ls_weighting_details 'calc w = 1/[\s^2^(Fo^2^)+(0.0440P)^2^] where P = (Fo^2^+2Fc^2^)/3'
_refine_ls_weighting_scheme calc
_refine_ls_wR_factor_gt 0.087
_refine_ls_wR_factor_ref 0.095
_reflns_number_gt 2192
_reflns_number_total 3095
_reflns_threshold_expression I>2\s(I)
_cod_data_source_file ya6120.cif
_cod_data_source_block I
_cod_depositor_comments
;
The following automatic conversions were performed:
'_symmetry_cell_setting' value 'Triclinic' changed to 'triclinic'
according to '/home/saulius/struct/CIF-dictionaries/cif_core.dic'
dictionary named 'cif_core.dic' version 2.4.1 from 2010-06-29.

Automatic conversion script
Id: cif_fix_enum 1527 2010-12-29 10:47:43Z saulius 

The following automatic conversions were performed:

'_symmetry_cell_setting' value 'Triclinic' changed to 'triclinic'
according to /home/saulius/struct/CIF-dictionaries/cif_core.dic
dictionary named 'cif_core.dic' version 2.4.1 from
2010-06-29.

'_exptl_absorpt_correction_type' value 'Multi-scan'
changed to 'multi-scan' according to
/home/saulius/struct/CIF-dictionaries/cif_core.dic dictionary named
'cif_core.dic' version 2.4.1 from 2010-06-29.

Automatic conversion script
Id: cif_fix_values 1715 2011-07-08 13:25:40Z adriana 
;
_cod_original_cell_volume 695.5(2)
_cod_database_code 2201712
_cod_database_fobs_code 2201712

loop_
_symmetry_equiv_pos_as_xyz
'x, y, z'
'-x, -y, -z'

loop_
_atom_site_label
_atom_site_fract_x
_atom_site_fract_y
_atom_site_fract_z
_atom_site_U_iso_or_equiv
_atom_site_adp_type
_atom_site_calc_flag
_atom_site_refinement_flags
_atom_site_occupancy
_atom_site_disorder_assembly
_atom_site_disorder_group
_atom_site_type_symbol
Ni1 0.5000 0.5000 0.5000 0.0297(2) Uani d S 1 . . Ni
O1 0.3993(4) 0.4270(3) 0.9214(3) 0.0918(8) Uani d . 1 . . O
O2 0.3654(3) 0.3576(3) 1.1353(2) 0.0734(7) Uani d . 1 . . O
O3 0.5271(5) 0.1806(4) 0.9601(4) 0.1310(10) Uani d . 1 . . O
O1w 0.6070(2) 0.3201(2) 0.6311(2) 0.0387(4) Uani d D 1 . . O
O2w 0.4917(2) 0.6768(2) 0.6270(2) 0.0416(5) Uani d D 1 . . O
O3w 0.7427(2) 0.4506(2) 0.3926(2) 0.0382(4) Uani d D 1 . . O
O4w 0.9808(3) 0.2315(3) 0.1767(2) 0.0606(6) Uani d D 1 . . O
O5w 0.6961(3) -0.0916(3) 0.7571(3) 0.0736(7) Uani d D 1 . . O
N1 0.9521(3) 0.2074(3) 0.6605(2) 0.0365(5) Uani d . 1 . . N
N2 1.0489(3) 0.2021(3) 0.8762(2) 0.0394(5) Uani d . 1 . . N
N3 1.1527(3) 0.3107(3) 0.6625(2) 0.0381(5) Uani d . 1 . . N
N4 1.2528(3) 0.0167(3) 0.6630(2) 0.0371(5) Uani d . 1 . . N
N5 0.4321(3) 0.3219(4) 1.0049(3) 0.0542(7) Uani d . 1 . . N
C1 0.9046(3) 0.2235(3) 0.8183(3) 0.0420(7) Uani d . 1 . . C
C2 1.0059(3) 0.3301(3) 0.6099(3) 0.0412(7) Uani d . 1 . . C
C3 1.1030(3) 0.0435(3) 0.6095(3) 0.0385(6) Uani d . 1 . . C
C4 1.1972(3) 0.0382(3) 0.8210(3) 0.0417(7) Uani d . 1 . . C
C5 1.0998(4) 0.3253(3) 0.8193(3) 0.0451(7) Uani d . 1 . . C
C6 1.2986(3) 0.1443(3) 0.6126(3) 0.0399(6) Uani d . 1 . . C
H1w1 0.550(2) 0.343(3) 0.7180(10) 0.046 Uiso d D 1 . . H
H1w2 0.7140(10) 0.281(3) 0.626(2) 0.046 Uiso d D 1 . . H
H2w1 0.531(3) 0.657(3) 0.701(2) 0.050 Uiso d D 1 . . H
H2w2 0.426(3) 0.7800(10) 0.628(3) 0.050 Uiso d D 1 . . H
H3w1 0.802(3) 0.381(2) 0.320(2) 0.046 Uiso d D 1 . . H
H3w2 0.764(3) 0.530(2) 0.385(3) 0.046 Uiso d D 1 . . H
H4w1 1.079(2) 0.183(4) 0.195(3) 0.073 Uiso d D 1 . . H
H4w2 0.992(4) 0.225(4) 0.0880(10) 0.073 Uiso d D 1 . . H
H5w1 0.666(4) -0.159(3) 0.799(3) 0.088 Uiso d D 1 . . H
H5w2 0.641(4) -0.001(2) 0.808(3) 0.088 Uiso d D 1 . . H
H1a 0.8705 0.1422 0.8528 0.050 Uiso calc R 1 . . H
H1b 0.8054 0.3310 0.8532 0.050 Uiso calc R 1 . . H
H2a 1.0390 0.3198 0.5061 0.049 Uiso calc R 1 . . H
H2b 0.9083 0.4391 0.6423 0.049 Uiso calc R 1 . . H
H3a 1.1369 0.0319 0.5057 0.046 Uiso calc R 1 . . H
H3b 1.0704 -0.0394 0.6413 0.046 Uiso calc R 1 . . H
H4a 1.1651 -0.0443 0.8558 0.050 Uiso calc R 1 . . H
H4b 1.2940 0.0218 0.8576 0.050 Uiso calc R 1 . . H
H5a 1.0026 0.4340 0.8535 0.054 Uiso calc R 1 . . H
H5b 1.1952 0.3128 0.8558 0.054 Uiso calc R 1 . . H
H6a 1.3340 0.1325 0.5088 0.048 Uiso calc R 1 . . H
H6b 1.3965 0.1293 0.6466 0.048 Uiso calc R 1 . . H

loop_
_atom_site_aniso_label
_atom_site_aniso_U_11
_atom_site_aniso_U_22
_atom_site_aniso_U_33
_atom_site_aniso_U_12
_atom_site_aniso_U_13
_atom_site_aniso_U_23
Ni1 0.0289(3) 0.0312(3) 0.0259(3) -0.0125(2) -0.0059(2) 0.0002(2)
O1 0.105(2) 0.095(2) 0.058(2) -0.038(2) -0.021(2) 0.021(2)
O2 0.079(2) 0.091(2) 0.0410(10) -0.0360(10) -0.0120(10) 0.001(2)
O3 0.142(3) 0.070(2) 0.109(3) -0.013(2) 0.010(2) -0.026(2)
O1w 0.0350(10) 0.0450(10) 0.0340(10) -0.0170(10) -0.0120(10) 0.0100(10)
O2w 0.0490(10) 0.0320(10) 0.0410(10) -0.0130(10) -0.0210(10) -0.0020(10)
O3w 0.0340(10) 0.0380(10) 0.0390(10) -0.0190(10) 0.0010(10) -0.0050(10)
O4w 0.0530(10) 0.073(2) 0.0360(10) -0.0210(10) 0.0020(10) -0.0080(10)
O5w 0.075(2) 0.076(2) 0.062(2) -0.033(2) -0.0120(10) 0.0030(10)
N1 0.0340(10) 0.0410(10) 0.0370(10) -0.0180(10) -0.0120(10) 0.0060(10)
N2 0.0370(10) 0.0450(10) 0.0320(10) -0.0180(10) -0.0060(10) -0.0030(10)
N3 0.0340(10) 0.0390(10) 0.0410(10) -0.0200(10) -0.0050(10) -0.0010(10)
N4 0.0340(10) 0.0350(10) 0.0360(10) -0.0110(10) -0.0100(10) -0.0020(10)
N5 0.049(2) 0.063(2) 0.045(2) -0.0220(10) -0.0120(10) -0.0020(10)
C1 0.035(2) 0.045(2) 0.043(2) -0.0190(10) -0.0040(10) 0.0010(10)
C2 0.038(2) 0.036(2) 0.045(2) -0.0150(10) -0.0100(10) 0.0070(10)
C3 0.043(2) 0.039(2) 0.036(2) -0.0210(10) -0.0130(10) 0.0010(10)
C4 0.041(2) 0.045(2) 0.038(2) -0.0180(10) -0.0170(10) 0.0070(10)
C5 0.045(2) 0.046(2) 0.045(2) -0.0220(10) -0.0090(10) -0.0100(10)
C6 0.0310(10) 0.048(2) 0.039(2) -0.0190(10) -0.0050(10) -0.0030(10)

loop_
_atom_type_symbol
_atom_type_description
_atom_type_scat_dispersion_real
_atom_type_scat_dispersion_imag
_atom_type_scat_source
C C 0.0033 0.0016 'International Tables Vol C Tables 4.2.6.8 and 6.1.1.4'
H H 0.0000 0.0000 'International Tables Vol C Tables 4.2.6.8 and 6.1.1.4'
N N 0.0061 0.0033 'International Tables Vol C Tables 4.2.6.8 and 6.1.1.4'
O O 0.0106 0.0060 'International Tables Vol C Tables 4.2.6.8 and 6.1.1.4'
Ni Ni 0.3393 1.1124 'International Tables Vol C Tables 4.2.6.8 and 6.1.1.4'

loop_
_geom_angle_atom_site_label_1
_geom_angle_atom_site_label_2
_geom_angle_atom_site_label_3
_geom_angle_site_symmetry_1
_geom_angle_site_symmetry_3
_geom_angle
_geom_angle_publ_flag
O1w Ni1 O1w . 2_666 180.0 no
O1w Ni1 O2w . . 92.50(10) yes
O1w Ni1 O2w . 2_666 87.50(10) yes
O1w Ni1 O3w . . 88.80(10) yes
O1w Ni1 O3w . 2_666 91.20(10) yes
O1w Ni1 O2w 2_666 . 87.50(10) no
O1w Ni1 O2w 2_666 2_666 92.50(10) no
O1w Ni1 O3w 2_666 . 91.20(10) no
O1w Ni1 O3w 2_666 2_666 88.80(10) no
O2w Ni1 O2w . 2_666 180.00(10) no
O2w Ni1 O3w . . 87.80(10) yes
O2w Ni1 O3w . 2_666 92.20(10) no
O2w Ni1 O3w 2_666 . 92.20(10) no
O2w Ni1 O2w 2_666 2_666 87.80(10) no
O3w Ni1 O3w . 2_666 180.0 no
C3 N1 C1 . . 108.4(2) no
C3 N1 C2 . . 107.8(2) no
C1 N1 C2 . . 108.4(2) no
C4 N2 C1 . . 107.8(2) no
C4 N2 C5 . . 108.1(2) no
C1 N2 C5 . . 107.7(2) no
C5 N3 C2 . . 108.0(2) no
C5 N3 C6 . . 108.3(2) no
C2 N3 C6 . . 108.1(2) no
C6 N4 C4 . . 108.3(2) no
C6 N4 C3 . . 107.7(2) no
C4 N4 C3 . . 108.3(2) no
O3 N5 O1 . . 119.6(3) no
O3 N5 O2 . . 119.2(3) no
O1 N5 O2 . . 121.2(3) no
N1 C1 N2 . . 112.2(2) no
N3 C2 N1 . . 112.0(2) no
N1 C3 N4 . . 111.8(2) no
N2 C4 N4 . . 112.2(2) no
N3 C5 N2 . . 112.7(2) no
N4 C6 N3 . . 112.2(2) no
Ni1 O1w H1w1 . . 114(2) no
Ni1 O1w H1w2 . . 118(2) no
H1w1 O1w H1w2 . . 110(2) no
Ni1 O2w H2w1 . . 123(2) no
Ni1 O2w H2w2 . . 125(2) no
H2w1 O2w H2w2 . . 110(2) no
Ni1 O3w H3w1 . . 123(2) no
Ni1 O3w H3w2 . . 117(2) no
H3w1 O3w H3w2 . . 111(2) no
H4w1 O4w H4w2 . . 111(2) no
H5w1 O5w H5w2 . . 110(2) no
N1 C1 H1a . . 109.2 no
N2 C1 H1a . . 109.2 no
N1 C1 H1b . . 109.2 no
N2 C1 H1b . . 109.2 no
H1a C1 H1b . . 107.9 no
N3 C2 H2a . . 109.2 no
N1 C2 H2a . . 109.2 no
N3 C2 H2b . . 109.2 no
N1 C2 H2b . . 109.2 no
H2a C2 H2b . . 107.9 no
N1 C3 H3a . . 109.3 no
N4 C3 H3a . . 109.3 no
N1 C3 H3b . . 109.3 no
N4 C3 H3b . . 109.3 no
H3a C3 H3b . . 107.9 no
N2 C4 H4a . . 109.2 no
N4 C4 H4a . . 109.2 no
N2 C4 H4b . . 109.2 no
N4 C4 H4b . . 109.2 no
H4a C4 H4b . . 107.9 no
N3 C5 H5a . . 109.1 no
N2 C5 H5a . . 109.1 no
N3 C5 H5b . . 109.1 no
N2 C5 H5b . . 109.1 no
H5a C5 H5b . . 107.8 no
N4 C6 H6a . . 109.2 no
N3 C6 H6a . . 109.2 no
N4 C6 H6b . . 109.2 no
N3 C6 H6b . . 109.2 no
H6a C6 H6b . . 107.9 no

loop_
_geom_bond_atom_site_label_1
_geom_bond_atom_site_label_2
_geom_bond_site_symmetry_2
_geom_bond_distance
_geom_bond_publ_flag
Ni1 O1w . 2.063(2) yes
Ni1 O1w 2_666 2.063(2) no
Ni1 O2w . 2.059(2) yes
Ni1 O2w 2_666 2.059(2) no
Ni1 O3w . 2.022(2) yes
Ni1 O3w 2_666 2.022(2) no
O1 N5 . 1.218(3) no
O2 N5 . 1.239(3) no
O3 N5 . 1.200(3) no
N1 C1 . 1.474(3) no
N1 C2 . 1.473(3) no
N1 C3 . 1.475(3) no
N2 C1 . 1.475(3) no
N2 C4 . 1.473(3) no
N2 C5 . 1.476(3) no
N3 C2 . 1.472(3) no
N3 C5 . 1.466(3) no
N3 C6 . 1.473(3) no
N4 C3 . 1.481(3) no
N4 C4 . 1.477(3) no
N4 C6 . 1.472(3) no
O1w H1w1 . 0.840(10) no
O1w H1w2 . 0.850(10) no
O2w H2w1 . 0.850(10) no
O2w H2w2 . 0.850(10) no
O3w H3w1 . 0.850(10) no
O3w H3w2 . 0.850(10) no
O4w H4w1 . 0.850(10) no
O4w H4w2 . 0.840(10) no
O5w H5w1 . 0.850(10) no
O5w H5w2 . 0.850(10) no
C1 H1a . 0.9700 no
C1 H1b . 0.9700 no
C2 H2a . 0.9700 no
C2 H2b . 0.9700 no
C3 H3a . 0.9700 no
C3 H3b . 0.9700 no
C4 H4a . 0.9700 no
C4 H4b . 0.9700 no
C5 H5a . 0.9700 no
C5 H5b . 0.9700 no
C6 H6a . 0.9700 no
C6 H6b . 0.9700 no

loop_
_geom_hbond_atom_site_label_D
_geom_hbond_atom_site_label_H
_geom_hbond_atom_site_label_A
_geom_hbond_site_symmetry_A
_geom_hbond_distance_DH
_geom_hbond_distance_HA
_geom_hbond_distance_DA
_geom_hbond_angle_DHA
_geom_hbond_publ_flag
O1w H1w1 O1 . 0.840(10) 2.030(10) 2.872(3) 173(3) yes
O1w H1w2 N1 . 0.850(10) 2.040(10) 2.875(3) 167(2) yes
O2w H2w1 O2 2_667 0.850(10) 2.010(10) 2.846(3) 169(2) yes
O2w H2w2 N4 1_465 0.850(10) 1.990(10) 2.829(3) 171(3) yes
O3w H3w1 O4w . 0.850(10) 1.840(10) 2.662(3) 164(3) yes
O3w H3w2 N3 2_766 0.850(10) 1.970(10) 2.802(3) 170(2) yes
O4w H4w1 O5w 2_756 0.850(10) 1.970(10) 2.813(3) 174(3) yes
O4w H4w2 N2 1_554 0.840(10) 1.980(10) 2.817(3) 173(3) yes
O5w H5w1 O2 2_657 0.850(10) 2.060(10) 2.901(4) 168(3) yes
O5w H5w2 O3 . 0.850(10) 1.960(10) 2.799(4) 168(3) yes

loop_
_geom_torsion_atom_site_label_1
_geom_torsion_atom_site_label_2
_geom_torsion_atom_site_label_3
_geom_torsion_atom_site_label_4
_geom_torsion
_geom_torsion_publ_flag
C3 N1 C1 N2 58.8(3) no
C2 N1 C1 N2 -58.0(3) no
C4 N2 C1 N1 -58.7(3) no
C5 N2 C1 N1 57.7(3) no
C5 N3 C2 N1 -58.3(3) no
C6 N3 C2 N1 58.6(3) no
C3 N1 C2 N3 -59.0(3) no
C1 N1 C2 N3 58.2(3) no
C1 N1 C3 N4 -58.1(3) no
C2 N1 C3 N4 59.1(3) no
C6 N4 C3 N1 -59.0(3) no
C4 N4 C3 N1 57.9(3) no
C1 N2 C4 N4 58.6(3) no
C5 N2 C4 N4 -57.6(3) no
C6 N4 C4 N2 58.1(3) no
C3 N4 C4 N2 -58.4(3) no
C2 N3 C5 N2 58.8(3) no
C6 N3 C5 N2 -58.0(3) no
C4 N2 C5 N3 57.8(3) no
C1 N2 C5 N3 -58.4(3) no
C4 N4 C6 N3 -58.1(3) no
C3 N4 C6 N3 58.8(3) no
C5 N3 C6 N4 58.1(3) no
C2 N3 C6 N4 -58.7(3) no
